data_1535985
loop_
_publ_author_name
'Niermann, J.'
'Jeitschko, W.'

_publ_section_title
;
 Ternary aluminides with the ideal composition A2 Pt6 Al15 (A= Y, Gd-Tm,
 Zr)
;
_journal_name_full 'Zeitschrift fuer Anorganische und Allgemeine Chemie'
_journal_page_first 361
_journal_page_last 368
_journal_volume 630
_journal_year 2004
_chemical_formula_sum 'Al10.22 Pt4 Zr'
_chemical_name_systematic 'Zr Pt4 Al10.22'
_space_group_IT_number 194
_symmetry_space_group_name_Hall '-P 6c 2c'
_symmetry_space_group_name_H-M 'P 63/m m c'
_cell_angle_alpha 90
_cell_angle_beta 90
_cell_angle_gamma 120
_cell_formula_units_Z 1
_cell_length_a 4.261
_cell_length_b 4.261
_cell_length_c 16.2284
_cell_volume 255.170
_citation_journal_id_ASTM ZAACAB
_cod_data_source_file Niermann_ZAACAB_2004_1228.cif
_cod_data_source_block Al10.22Pt4Zr1
_cod_original_cell_volume 255.1699
_cod_original_formula_sum 'Al10.22 Pt4 Zr1'
_cod_database_code 1535985

loop_
_symmetry_equiv_pos_as_xyz
x,y,z
x-y,x,z+1/2
-y,x-y,z
-x,-y,z+1/2
-x+y,-x,z
y,-x+y,z+1/2
-y,-x,-z+1/2
x-y,-y,-z
x,x-y,-z+1/2
y,x,-z
-x+y,y,-z+1/2
-x,-x+y,-z
-x,-y,-z
-x+y,-x,-z-1/2
y,-x+y,-z
x,y,-z-1/2
x-y,x,-z
-y,x-y,-z-1/2
y,x,z-1/2
-x+y,y,z
-x,-x+y,z-1/2
-y,-x,z
x-y,-y,z-1/2
x,x-y,z

loop_
_atom_site_label
_atom_site_type_symbol
_atom_site_fract_x
_atom_site_fract_y
_atom_site_fract_z
_atom_site_occupancy
_atom_site_U_iso_or_equiv
Zr1 Zr 0.3333 0.6667 0.25 0.502 0.0
Al3 Al 0 0 0.13968 1 0.0
Al2 Al 0.3333 0.6667 0.0479 1 0.0
Pt1 Pt 0.3333 0.6667 0.608819 1 0.0
Al1 Al 0.5424 0.0848 0.25 0.37 0.0
